data_4301316
loop_
_publ_author_name
'Cory A. Black'
'Jos\'e S\'anchez Costa'
'Wen Tian Fu'
'Chiara Massera'
'Olivier Roubeau'
'Simon J. Teat'
'Guillem Arom\'i'
'Patrick Gamez'
'Jan Reedijk'

_publ_contact_author 'Reedijk, J.'
_publ_contact_author_email reedijk@chem.leidenuniv.nl
_publ_section_title
;
3-D Lanthanide Metal-Organic Frameworks: Structure, Photoluminescence, and
Magnetism
;
_journal_name_full 'Inorganic Chemistry'
_journal_page_first 1062
_journal_page_last 1068
_journal_paper_doi 10.1021/ic8017826
_journal_volume 48
_journal_year 2009
_chemical_formula_moiety 'C42 H57 N9 O18 Tb2'
_chemical_formula_sum 'C42 H57 N9 O18 Tb2'
_chemical_formula_weight 1293.81
_chemical_name_common 'compound 4'
_chemical_name_systematic
;
 ?
;
_space_group_IT_number 2
_symmetry_cell_setting triclinic
_symmetry_space_group_name_Hall '-P 1'
_symmetry_space_group_name_H-M 'P -1'
_atom_sites_solution_hydrogens geom
_atom_sites_solution_primary direct
_atom_sites_solution_secondary difmap
_audit_creation_method SHELXL-97
_cell_angle_alpha 101.4720(10)
_cell_angle_beta 110.5000(10)
_cell_angle_gamma 99.2570(10)
_cell_formula_units_Z 1
_cell_length_a 10.5390(9)
_cell_length_b 11.2180(9)
_cell_length_c 12.8420(11)
_cell_measurement_reflns_used 12617
_cell_measurement_temperature 173(2)
_cell_measurement_theta_max 28.74
_cell_measurement_theta_min 1.26
_cell_volume 1349.0(2)
_computing_data_collection SMART
_computing_data_reduction 'SAINT (Bruker, 1998)'
_computing_structure_refinement 'SHELXL-97 (Sheldrick, 1997)'
_computing_structure_solution 'SIR97 (Giacovazzo et al., 1999)'
_diffrn_ambient_temperature 173(2)
_diffrn_detector_area_resol_mean '8.192 pixels/mm'
_diffrn_measured_fraction_theta_full 0.903
_diffrn_measured_fraction_theta_max 0.903
_diffrn_measurement_device_type 'BRUKER AXS SMART 1000'
_diffrn_measurement_method omega-scan
_diffrn_radiation_monochromator graphite
_diffrn_radiation_source 'fine-focus sealed tube'
_diffrn_radiation_type MoK\a
_diffrn_radiation_wavelength 0.71069
_diffrn_reflns_av_R_equivalents 0.0259
_diffrn_reflns_av_sigmaI/netI 0.0269
_diffrn_reflns_limit_h_max 13
_diffrn_reflns_limit_h_min -13
_diffrn_reflns_limit_k_max 15
_diffrn_reflns_limit_k_min -15
_diffrn_reflns_limit_l_max 17
_diffrn_reflns_limit_l_min -17
_diffrn_reflns_number 15867
_diffrn_reflns_theta_full 28.94
_diffrn_reflns_theta_max 28.94
_diffrn_reflns_theta_min 1.76
_diffrn_standards_decay_% 0
_diffrn_standards_interval_count 0
_diffrn_standards_interval_time 0
_diffrn_standards_number 0
_exptl_absorpt_coefficient_mu 2.674
_exptl_absorpt_correction_T_max 1.000000
_exptl_absorpt_correction_T_min 0.741671
_exptl_absorpt_correction_type multi-scan
_exptl_absorpt_process_details 'Bruker AXS SADABS'
_exptl_crystal_colour yellow
_exptl_crystal_density_diffrn 1.593
_exptl_crystal_density_method 'not measured'
_exptl_crystal_description prismatic
_exptl_crystal_F_000 646
_exptl_crystal_size_max 0.18
_exptl_crystal_size_mid 0.16
_exptl_crystal_size_min 0.15
_refine_diff_density_max 2.361
_refine_diff_density_min -1.466
_refine_diff_density_rms 0.124
_refine_ls_extinction_method none
_refine_ls_goodness_of_fit_ref 1.005
_refine_ls_hydrogen_treatment constr
_refine_ls_matrix_type full
_refine_ls_number_parameters 271
_refine_ls_number_reflns 6447
_refine_ls_number_restraints 2
_refine_ls_restrained_S_all 1.010
_refine_ls_R_factor_all 0.0377
_refine_ls_R_factor_gt 0.0325
_refine_ls_shift/su_max 0.002
_refine_ls_shift/su_mean 0.000
_refine_ls_structure_factor_coef Fsqd
_refine_ls_weighting_details 'calc w=1/[\s^2^(Fo^2^)+(0.0691P)^2^+1.0232P] where P=(Fo^2^+2Fc^2^)/3'
_refine_ls_weighting_scheme calc
_refine_ls_wR_factor_gt 0.0907
_refine_ls_wR_factor_ref 0.0945
_reflns_number_gt 5755
_reflns_number_total 6447
_reflns_threshold_expression >2sigma(I)
_cod_data_source_file ic8017826_si_002_5.cif
_cod_data_source_block 4
_cod_database_code 4301316

loop_
_symmetry_equiv_pos_as_xyz
'x, y, z'
'-x, -y, -z'

loop_
_atom_site_label
_atom_site_type_symbol
_atom_site_fract_x
_atom_site_fract_y
_atom_site_fract_z
_atom_site_U_iso_or_equiv
_atom_site_adp_type
_atom_site_occupancy
_atom_site_symmetry_multiplicity
_atom_site_calc_flag
_atom_site_refinement_flags
_atom_site_disorder_assembly
_atom_site_disorder_group
Tb1 Tb 0.606205(15) 0.049907(13) 0.175613(13) 0.02501(7) Uani 1 1 d . . .
O1 O 0.3440(3) -0.0031(3) -0.0118(3) 0.0393(6) Uani 1 1 d . . .
O2 O 0.3803(3) 0.0624(3) 0.1724(3) 0.0433(7) Uani 1 1 d . . .
O3 O 0.5688(3) 0.2203(3) 0.0970(2) 0.0422(7) Uani 1 1 d . . .
O4 O 0.5004(3) 0.1692(2) -0.0963(2) 0.0415(7) Uani 1 1 d . . .
O5 O 0.8320(3) 0.2067(3) 0.2637(3) 0.0601(10) Uani 1 1 d . . .
O6 O 0.6825(3) 0.2369(3) 0.3417(2) 0.0433(7) Uani 1 1 d . . .
O7 O 0.5825(4) -0.0274(3) 0.3342(3) 0.0539(8) Uani 1 1 d . . .
O8 O 0.7957(4) -0.0456(4) 0.2525(4) 0.0684(11) Uani 1 1 d D . .
C1 C 0.2981(4) 0.0259(4) 0.0664(4) 0.0355(8) Uani 1 1 d . . .
C2 C 0.1444(4) 0.0142(4) 0.0334(3) 0.0352(8) Uani 1 1 d . . .
C3 C 0.0925(4) 0.0585(5) 0.1161(4) 0.0443(10) Uani 1 1 d . . .
C4 C 0.0531(5) -0.0434(5) -0.0804(4) 0.0452(10) Uani 1 1 d . . .
H4 H 0.0887 -0.0728 -0.1346 0.19(3) Uiso 1 1 calc R . .
C5 C 0.5297(5) 0.2455(3) 0.0008(4) 0.0376(9) Uani 1 1 d . . .
C6 C 0.5177(5) 0.3783(3) 0.0017(4) 0.0417(10) Uani 1 1 d . . .
C7 C 0.5132(6) 0.4600(4) 0.1000(4) 0.0507(12) Uani 1 1 d . . .
C8 C 0.5032(6) 0.4190(4) -0.0958(4) 0.0503(12) Uani 1 1 d . . .
H8 H 0.5044 0.3647 -0.1603 0.19(3) Uiso 1 1 calc R . .
C9 C 0.8003(4) 0.2705(4) 0.3355(3) 0.0376(9) Uani 1 1 d . . .
C10 C 0.9024(5) 0.3902(4) 0.4199(3) 0.0408(9) Uani 1 1 d . . .
C11 C 0.8649(5) 0.4692(5) 0.4963(4) 0.0554(13) Uani 1 1 d . . .
C12 C 1.0389(6) 0.4212(5) 0.4239(5) 0.0588(14) Uani 1 1 d . . .
C13 C 0.4833(8) -0.1042(7) 0.3318(6) 0.078(2) Uani 1 1 d . . .
H13 H 0.3997 -0.1213 0.2677 0.19(3) Uiso 1 1 calc R . .
C14 C 0.6090(16) -0.1410(15) 0.5131(10) 0.185(7) Uani 1 1 d . . .
H14A H 0.6798 -0.1707 0.4924 0.278 Uiso 1 1 calc R . .
H14B H 0.5875 -0.1849 0.5642 0.278 Uiso 1 1 calc R . .
H14C H 0.6424 -0.0526 0.5512 0.278 Uiso 1 1 calc R . .
C15 C 0.3627(15) -0.2532(13) 0.4023(12) 0.184(7) Uani 1 1 d . . .
H15A H 0.3559 -0.3347 0.3566 0.277 Uiso 1 1 calc R . .
H15B H 0.2789 -0.2273 0.3677 0.277 Uiso 1 1 calc R . .
H15C H 0.3744 -0.2568 0.4791 0.277 Uiso 1 1 calc R . .
C16 C 0.8007(11) -0.1483(8) 0.2553(9) 0.105(3) Uiso 1 1 d D . .
H16 H 0.7236 -0.2127 0.2037 0.19(3) Uiso 1 1 calc R . .
C17 C 0.8964(15) -0.3201(13) 0.3043(12) 0.155 Uiso 1 1 d . . .
H17A H 0.8468 -0.3598 0.2229 0.233 Uiso 1 1 calc R . .
H17B H 0.8462 -0.3542 0.3457 0.233 Uiso 1 1 calc R . .
H17C H 0.9881 -0.3349 0.3295 0.233 Uiso 1 1 calc R . .
C18 C 1.0429(12) -0.0983(12) 0.3854(12) 0.154 Uiso 1 1 d D . .
H18A H 1.0357 -0.0143 0.3841 0.231 Uiso 1 1 calc R . .
H18B H 1.1028 -0.1219 0.3476 0.231 Uiso 1 1 calc R . .
H18C H 1.0816 -0.1018 0.4641 0.231 Uiso 1 1 calc R . .
N1 N 0.1723(9) 0.1149(12) 0.2271(7) 0.072(3) Uani 0.50 1 d P . .
N2 N 0.5203(15) 0.4242(10) 0.2031(9) 0.080(3) Uani 0.50 1 d P . .
N3 N 0.724(2) 0.468(2) 0.4842(19) 0.068(5) Uiso 0.25 1 d P . .
N3' N 1.097(3) 0.342(2) 0.362(2) 0.076(6) Uiso 0.25 1 d P . .
N4 N 0.4815(9) -0.1640(8) 0.4076(6) 0.112(3) Uani 1 1 d . . .
N5 N 0.9088(10) -0.1819(9) 0.3272(8) 0.122(3) Uiso 1 1 d D . .

loop_
_atom_site_aniso_label
_atom_site_aniso_U_11
_atom_site_aniso_U_22
_atom_site_aniso_U_33
_atom_site_aniso_U_23
_atom_site_aniso_U_13
_atom_site_aniso_U_12
Tb1 0.01903(9) 0.02156(10) 0.02742(10) 0.00490(6) 0.00327(7) 0.00225(6)
O1 0.0298(14) 0.0403(15) 0.0512(17) 0.0076(13) 0.0220(13) 0.0101(12)
O2 0.0246(13) 0.0578(19) 0.0406(16) 0.0085(14) 0.0087(12) 0.0076(13)
O3 0.0581(19) 0.0227(12) 0.0335(14) 0.0076(11) 0.0060(13) 0.0051(12)
O4 0.0576(19) 0.0231(13) 0.0332(14) 0.0064(11) 0.0096(13) 0.0031(12)
O5 0.0303(16) 0.0499(19) 0.069(2) -0.0211(17) 0.0121(16) -0.0081(14)
O6 0.0434(17) 0.0374(15) 0.0323(14) 0.0000(11) 0.0109(12) -0.0137(12)
O7 0.068(2) 0.0474(18) 0.0401(17) 0.0182(14) 0.0150(16) 0.0033(16)
O8 0.054(2) 0.076(3) 0.082(3) 0.042(2) 0.015(2) 0.035(2)
C1 0.0257(17) 0.0374(19) 0.044(2) 0.0071(16) 0.0164(16) 0.0081(15)
C2 0.0218(17) 0.045(2) 0.0349(19) 0.0024(16) 0.0118(15) 0.0072(15)
C3 0.0251(19) 0.066(3) 0.034(2) -0.0025(19) 0.0122(16) 0.0091(18)
C4 0.031(2) 0.063(3) 0.037(2) -0.0019(19) 0.0178(17) 0.0102(19)
C5 0.049(2) 0.0176(16) 0.038(2) 0.0085(14) 0.0088(17) 0.0021(15)
C6 0.058(3) 0.0176(16) 0.036(2) 0.0072(14) 0.0054(18) 0.0033(16)
C7 0.080(3) 0.0255(19) 0.036(2) 0.0102(16) 0.011(2) 0.009(2)
C8 0.080(3) 0.0249(19) 0.037(2) 0.0067(16) 0.015(2) 0.009(2)
C9 0.034(2) 0.0311(18) 0.0292(18) 0.0049(15) -0.0012(15) -0.0048(15)
C10 0.039(2) 0.0322(19) 0.0308(19) 0.0021(15) 0.0022(16) -0.0111(16)
C11 0.042(3) 0.054(3) 0.045(3) -0.006(2) 0.011(2) -0.015(2)
C12 0.046(3) 0.053(3) 0.050(3) -0.013(2) 0.012(2) -0.013(2)
C13 0.097(5) 0.081(4) 0.054(3) 0.026(3) 0.035(3) -0.004(4)
C14 0.227(16) 0.198(14) 0.103(8) 0.099(9) 0.016(9) 0.020(12)
C15 0.198(14) 0.189(13) 0.154(11) 0.088(10) 0.077(11) -0.053(11)
N1 0.026(4) 0.132(10) 0.037(4) -0.005(5) 0.004(3) 0.015(5)
N2 0.135(11) 0.050(5) 0.051(5) 0.017(4) 0.026(6) 0.039(6)
N4 0.136(6) 0.113(5) 0.083(4) 0.054(4) 0.043(4) -0.011(5)

loop_
_atom_type_symbol
_atom_type_description
_atom_type_scat_dispersion_real
_atom_type_scat_dispersion_imag
_atom_type_scat_source
C C 0.0033 0.0016 'International Tables Vol C Tables 4.2.6.8 and 6.1.1.4'
H H 0.0000 0.0000 'International Tables Vol C Tables 4.2.6.8 and 6.1.1.4'
N N 0.0061 0.0033 'International Tables Vol C Tables 4.2.6.8 and 6.1.1.4'
O O 0.0106 0.0060 'International Tables Vol C Tables 4.2.6.8 and 6.1.1.4'
Tb Tb -0.1723 4.1537 'International Tables Vol C Tables 4.2.6.8 and 6.1.1.4'

loop_
_geom_angle_atom_site_label_1
_geom_angle_atom_site_label_2
_geom_angle_atom_site_label_3
_geom_angle
_geom_angle_site_symmetry_1
_geom_angle_site_symmetry_3
_geom_angle_publ_flag
O1 Tb1 O1 75.49(9) 2_655 . ?
O1 Tb1 O2 124.38(10) 2_655 . ?
O1 Tb1 O3 76.17(11) 2_655 . ?
O1 Tb1 O4 77.66(11) 2_655 2_655 ?
O1 Tb1 O5 85.99(12) 2_655 . ?
O1 Tb1 O6 133.97(10) 2_655 . ?
O1 Tb1 O7 144.54(12) 2_655 . ?
O1 Tb1 O8 82.45(14) 2_655 . ?
O1 Tb1 C1 24.95(10) . . ?
O1 Tb1 C1 100.40(11) 2_655 . ?
O1 Tb1 C9 109.66(12) 2_655 . ?
O2 Tb1 O1 49.05(9) . . ?
O2 Tb1 O5 131.46(12) . . ?
O2 Tb1 O6 81.97(11) . . ?
O2 Tb1 O7 73.14(12) . . ?
O2 Tb1 O8 142.43(14) . . ?
O2 Tb1 C1 24.11(11) . . ?
O2 Tb1 C9 107.28(13) . . ?
O3 Tb1 O1 66.34(10) . . ?
O3 Tb1 O2 77.90(12) . . ?
O3 Tb1 O4 131.04(10) . 2_655 ?
O3 Tb1 O5 74.11(13) . . ?
O3 Tb1 O6 73.89(10) . . ?
O3 Tb1 O7 139.13(12) . . ?
O3 Tb1 O8 138.41(14) . . ?
O3 Tb1 C1 70.99(11) . . ?
O3 Tb1 C9 71.56(11) . . ?
O4 Tb1 O1 67.42(10) 2_655 . ?
O4 Tb1 O2 83.95(12) 2_655 . ?
O4 Tb1 O5 143.49(12) 2_655 . ?
O4 Tb1 O6 147.46(10) 2_655 . ?
O4 Tb1 O7 73.84(11) 2_655 . ?
O4 Tb1 O8 76.44(14) 2_655 . ?
O4 Tb1 C1 74.05(11) 2_655 . ?
O4 Tb1 C9 157.16(11) 2_655 . ?
O5 Tb1 O1 139.19(13) . . ?
O5 Tb1 O6 52.60(11) . . ?
O5 Tb1 C9 25.76(13) . . ?
O6 Tb1 O1 121.00(10) . . ?
O6 Tb1 C9 26.85(12) . . ?
O7 Tb1 O1 111.38(11) . . ?
O7 Tb1 O5 104.82(14) . . ?
O7 Tb1 O6 74.04(11) . . ?
O7 Tb1 C9 90.14(12) . . ?
O8 Tb1 O5 69.13(15) . . ?
O8 Tb1 O6 97.71(14) . . ?
O8 Tb1 O7 70.77(15) . . ?
O8 Tb1 C9 83.02(14) . . ?
O8 Tb1 O1 140.73(13) . . ?
O5 Tb1 C1 141.68(12) . . ?
O6 Tb1 C1 101.88(11) . . ?
O7 Tb1 C1 91.69(12) . . ?
O8 Tb1 C1 148.93(14) . . ?
C9 Tb1 O1 134.90(11) . . ?
C9 Tb1 C1 123.62(12) . . ?
Tb1 O1 Tb1 104.51(9) 2_655 . ?
C1 O1 Tb1 170.3(3) . 2_655 ?
C1 O1 Tb1 84.6(2) . . ?
C1 O2 Tb1 105.5(2) . . ?
C5 O3 Tb1 140.7(3) . . ?
C5 O4 Tb1 133.2(3) . 2_655 ?
C9 O5 Tb1 94.0(3) . . ?
C9 O6 Tb1 92.2(2) . . ?
C13 O7 Tb1 128.1(4) . . ?
C16 O8 Tb1 133.5(6) . . ?
O1 C1 Tb1 70.4(2) . . ?
O1 C1 O2 120.8(4) . . ?
O1 C1 C2 119.6(4) . . ?
O2 C1 C2 119.5(3) . . ?
O2 C1 Tb1 50.43(19) . . ?
C2 C1 Tb1 169.4(3) . . ?
C3 C2 C1 121.0(4) . . ?
C4 C2 C1 119.1(4) . . ?
C4 C2 C3 119.9(4) . . ?
C2 C3 C4 118.5(4) . 2 ?
N1 C3 C2 124.1(5) . . ?
N1 C3 C4 117.5(5) . 2 ?
C2 C4 C3 121.6(4) . 2 ?
O3 C5 O4 125.5(3) . . ?
O3 C5 C6 117.3(4) . . ?
O4 C5 C6 117.2(4) . . ?
C7 C6 C5 120.5(4) . . ?
C8 C6 C5 119.9(4) . . ?
C8 C6 C7 119.4(4) . . ?
C6 C7 N2 123.6(5) . . ?
C8 C7 C6 118.8(4) 2_665 . ?
C8 C7 N2 117.6(6) 2_665 . ?
C6 C8 C7 121.8(4) . 2_665 ?
O5 C9 Tb1 60.3(2) . . ?
O5 C9 O6 121.2(4) . . ?
O6 C9 Tb1 61.0(2) . . ?
O5 C9 C10 120.1(4) . . ?
O6 C9 C10 118.7(4) . . ?
C10 C9 Tb1 178.8(3) . . ?
C11 C10 C9 121.1(4) . . ?
C11 C10 C12 119.3(4) . . ?
C12 C10 C9 119.6(4) . . ?
C10 C11 C12 120.9(5) . 2_766 ?
C10 C11 N3' 125.2(10) . . ?
C12 C11 N3' 112.1(10) 2_766 . ?
C10 C12 N3 125.3(11) . . ?
C11 C12 C10 119.9(5) 2_766 . ?
C11 C12 N3 114.4(11) 2_766 . ?
O7 C13 N4 127.7(8) . . ?
O8 C16 N5 125.7(10) . . ?
C13 N4 C14 119.9(8) . . ?
C13 N4 C15 126.2(9) . . ?
C15 N4 C14 113.9(8) . . ?
C16 N5 C17 115.2(10) . . ?
C16 N5 C18 121.2(10) . . ?
C18 N5 C17 119.0(11) . . ?

loop_
_geom_bond_atom_site_label_1
_geom_bond_atom_site_label_2
_geom_bond_distance
_geom_bond_site_symmetry_2
_geom_bond_publ_flag
Tb1 O1 2.833(3) . ?
Tb1 O1 2.323(3) 2_655 ?
Tb1 O2 2.394(3) . ?
Tb1 O3 2.358(3) . ?
Tb1 O4 2.378(3) 2_655 ?
Tb1 O5 2.452(3) . ?
Tb1 O6 2.464(3) . ?
Tb1 O7 2.439(3) . ?
Tb1 O8 2.417(3) . ?
Tb1 C1 2.993(4) . ?
Tb1 C9 2.816(4) . ?
O1 Tb1 2.323(3) 2_655 ?
O1 C1 1.268(5) . ?
O2 C1 1.269(5) . ?
O3 C5 1.263(5) . ?
O4 C5 1.267(5) . ?
O4 Tb1 2.378(3) 2_655 ?
O5 C9 1.227(6) . ?
O6 C9 1.273(5) . ?
O7 C13 1.230(7) . ?
O8 C16 1.169(7) . ?
C1 C2 1.500(5) . ?
C2 C3 1.400(5) . ?
C2 C4 1.385(6) . ?
C3 N1 1.330(9) . ?
C3 C4 1.410(6) 2 ?
C4 C3 1.410(6) 2 ?
C5 C6 1.514(5) . ?
C6 C7 1.425(6) . ?
C6 C8 1.384(6) . ?
C7 C8 1.405(6) 2_665 ?
C7 N2 1.438(11) . ?
C8 C7 1.405(6) 2_665 ?
C9 C10 1.509(5) . ?
C10 C11 1.394(7) . ?
C10 C12 1.405(7) . ?
C11 C12 1.400(6) 2_766 ?
C11 N3' 1.43(2) . ?
C12 C11 1.400(6) 2_766 ?
C12 N3 1.42(2) . ?
C13 N4 1.290(8) . ?
N4 C14 1.477(14) . ?
N4 C15 1.444(12) . ?
N5 C16 1.353(12) . ?
N5 C17 1.494(15) . ?
N5 C18 1.411(8) . ?
